data_4332332
loop_
_publ_author_name
'Chen, Yuan-Jang'
'Xie, Puhui'
'Heeg, Mary Jane'
'Endicott, John F.'

_publ_section_title
;
 Influence of the &#x201C;Innocent&#x201D; Ligands on the MLCT
 Excited-State Behavior of Mono(bipyridine)ruthenium(II)
 Complexes:&#x00A0; A Comparison of X-ray Structures and 77 K Luminescence
 Properties
;
_journal_issue 16
_journal_name_full 'Inorganic Chemistry'
_journal_page_first 6282
_journal_page_last 6297
_journal_paper_doi 10.1021/ic0602547
_journal_volume 45
_journal_year 2006
_chemical_formula_sum 'C10.5 H23 F12 N6 O P2 Ru'
_chemical_formula_weight 640.36
_chemical_name_systematic
; 
 ? 
;
_space_group_IT_number 13
_symmetry_cell_setting monoclinic
_symmetry_space_group_name_Hall '-P 2yc'
_symmetry_space_group_name_H-M 'P 1 2/c 1'
_atom_sites_solution_hydrogens geom
_atom_sites_solution_primary direct
_atom_sites_solution_secondary difmap
_audit_creation_method SHELXL-97
_cell_angle_alpha 90.00
_cell_angle_beta 93.294(3)
_cell_angle_gamma 90.00
_cell_formula_units_Z 4
_cell_length_a 11.2905(2)
_cell_length_b 17.7414(4)
_cell_length_c 10.8096(2)
_cell_measurement_reflns_used 9053
_cell_measurement_temperature 100(2)
_cell_measurement_theta_max 28.
_cell_measurement_theta_min 2.75
_cell_volume 2161.69(7)
_computing_cell_refinement 'Bruker APEX2'
_computing_data_collection 'Bruker APEX2'
_computing_data_reduction 'Bruker APEX2'
_computing_molecular_graphics SHELXTL-Plus
_computing_publication_material SHELXL-97
_computing_structure_refinement 'SHELXL-97 (Sheldrick, 1997)'
_computing_structure_solution 'SHELXS-97 (Sheldrick, 1997)'
_diffrn_ambient_temperature 100(2)
_diffrn_measured_fraction_theta_full 0.998
_diffrn_measured_fraction_theta_max 0.984
_diffrn_measurement_device_type 'Bruker APEX2 kappa'
_diffrn_measurement_method 'Bruker APEX2'
_diffrn_radiation_monochromator graphite
_diffrn_radiation_source 'fine-focus sealed tube'
_diffrn_radiation_type MoK\a
_diffrn_radiation_wavelength 0.71073
_diffrn_reflns_av_R_equivalents 0.0000
_diffrn_reflns_av_sigmaI/netI 0.0370
_diffrn_reflns_limit_h_max 15
_diffrn_reflns_limit_h_min 0
_diffrn_reflns_limit_k_max 0
_diffrn_reflns_limit_k_min -23
_diffrn_reflns_limit_l_max 14
_diffrn_reflns_limit_l_min -14
_diffrn_reflns_number 62307
_diffrn_reflns_theta_full 28.30
_diffrn_reflns_theta_max 28.53
_diffrn_reflns_theta_min 2.14
_exptl_absorpt_coefficient_mu 0.992
_exptl_absorpt_correction_T_max 0.9614
_exptl_absorpt_correction_T_min 0.8112
_exptl_absorpt_correction_type multi-scan
_exptl_crystal_colour 'dark red/brown'
_exptl_crystal_density_diffrn 1.968
_exptl_crystal_density_method 'not measured'
_exptl_crystal_description plates
_exptl_crystal_F_000 1272
_exptl_crystal_size_max 0.22
_exptl_crystal_size_mid 0.12
_exptl_crystal_size_min 0.04
_refine_diff_density_max 1.833
_refine_diff_density_min -1.395
_refine_diff_density_rms 0.131
_refine_ls_extinction_coef 0.0010(5)
_refine_ls_extinction_expression Fc^*^=kFc[1+0.001xFc^2^\l^3^/sin(2\q)]^-1/4^
_refine_ls_extinction_method SHELXL
_refine_ls_goodness_of_fit_ref 1.058
_refine_ls_hydrogen_treatment mixed
_refine_ls_matrix_type full
_refine_ls_number_parameters 305
_refine_ls_number_reflns 6818
_refine_ls_number_restraints 0
_refine_ls_restrained_S_all 1.058
_refine_ls_R_factor_all 0.0517
_refine_ls_R_factor_gt 0.0430
_refine_ls_shift/su_max 0.038
_refine_ls_shift/su_mean 0.001
_refine_ls_structure_factor_coef Fsqd
_refine_ls_weighting_details 'calc w=1/[\s^2^(Fo^2^)+(0.0795P)^2^+2.3612P] where P=(Fo^2^+2Fc^2^)/3'
_refine_ls_weighting_scheme calc
_refine_ls_wR_factor_gt 0.1237
_refine_ls_wR_factor_ref 0.1284
_reflns_number_gt 5811
_reflns_number_total 6818
_reflns_threshold_expression >2sigma(I)
_cod_data_source_file ic0602547sup1.cif
_cod_data_source_block faru6
_cod_depositor_comments
;
The following automatic conversions were performed:

'_exptl_absorpt_correction_type' value 'Multi-scan' changed to
'multi-scan' according to
/home/saulius/struct/CIF-dictionaries/cif_core.dic dictionary named
'cif_core.dic' version 2.4.2 from 2011-04-26.

Automatic conversion script
Id: cif_fix_values 1891 2012-01-12 08:04:46Z andrius 
;
_cod_original_sg_symbol_H-M P2/c
_cod_original_formula_sum 'C10.50 H23 F12 N6 O P2 Ru'
_cod_database_code 4332332

loop_
_symmetry_equiv_pos_as_xyz
'x, y, z'
'-x, y, -z+1/2'
'-x, -y, -z'
'x, -y, z-1/2'

loop_
_atom_site_label
_atom_site_type_symbol
_atom_site_fract_x
_atom_site_fract_y
_atom_site_fract_z
_atom_site_U_iso_or_equiv
_atom_site_adp_type
_atom_site_occupancy
_atom_site_symmetry_multiplicity
_atom_site_calc_flag
_atom_site_refinement_flags
_atom_site_disorder_group
Ru1 Ru 0.25619(2) -0.696880(14) 0.57541(2) 0.01041(10) Uani 1 1 d . .
N1 N 0.2567(2) -0.69064(16) 0.7638(3) 0.0136(5) Uani 1 1 d . .
N2 N 0.2922(3) -0.80639(15) 0.6235(3) 0.0147(6) Uani 1 1 d . .
C1 C 0.2327(3) -0.6285(2) 0.8300(3) 0.0177(7) Uani 1 1 d . .
H1 H 0.2212 -0.5820 0.7877 0.021 Uiso 1 1 calc R .
C2 C 0.2242(3) -0.6302(2) 0.9578(3) 0.0222(8) Uani 1 1 d . .
H2 H 0.2059 -0.5857 1.0016 0.027 Uiso 1 1 calc R .
C3 C 0.2428(3) -0.6979(2) 1.0204(3) 0.0225(8) Uani 1 1 d . .
H3 H 0.2383 -0.7002 1.1079 0.027 Uiso 1 1 calc R .
C4 C 0.2676(3) -0.7612(2) 0.9543(3) 0.0218(7) Uani 1 1 d . .
H4 H 0.2802 -0.8081 0.9955 0.026 Uiso 1 1 calc R .
C5 C 0.2744(3) -0.75648(19) 0.8263(3) 0.0148(6) Uani 1 1 d . .
C6 C 0.2988(3) -0.8218(2) 0.7473(3) 0.0192(7) Uani 1 1 d . .
C7 C 0.3229(5) -0.8935(2) 0.7927(4) 0.0376(11) Uani 1 1 d . .
H7 H 0.3276 -0.9024 0.8795 0.045 Uiso 1 1 calc R .
C8 C 0.3401(6) -0.9518(3) 0.7118(5) 0.0498(15) Uani 1 1 d . .
H8 H 0.3558 -1.0014 0.7413 0.060 Uiso 1 1 calc R .
C9 C 0.3340(5) -0.9362(2) 0.5862(4) 0.0370(11) Uani 1 1 d . .
H9 H 0.3457 -0.9753 0.5281 0.044 Uiso 1 1 calc R .
C10 C 0.3108(4) -0.8641(2) 0.5461(4) 0.0245(8) Uani 1 1 d . .
H10 H 0.3076 -0.8545 0.4596 0.029 Uiso 1 1 calc R .
N3 N 0.2484(3) -0.70932(17) 0.3767(3) 0.0177(6) Uani 1 1 d . .
H3A H 0.2086 -0.6696 0.3411 0.021 Uiso 1 1 calc R .
H3B H 0.2100 -0.7529 0.3552 0.021 Uiso 1 1 calc R .
H3C H 0.3234 -0.7108 0.3500 0.021 Uiso 1 1 calc R .
N4 N 0.2222(3) -0.57909(16) 0.5379(3) 0.0163(6) Uani 1 1 d . .
H4A H 0.2686 -0.5504 0.5909 0.020 Uiso 1 1 calc R .
H4B H 0.1445 -0.5688 0.5484 0.020 Uiso 1 1 calc R .
H4C H 0.2392 -0.5685 0.4584 0.020 Uiso 1 1 calc R .
N5 N 0.0706(3) -0.71975(18) 0.5720(3) 0.0196(6) Uani 1 1 d . .
H5A H 0.0307 -0.6766 0.5882 0.024 Uiso 1 1 calc R .
H5B H 0.0562 -0.7550 0.6304 0.024 Uiso 1 1 calc R .
H5C H 0.0457 -0.7374 0.4958 0.024 Uiso 1 1 calc R .
N6 N 0.4421(3) -0.67300(17) 0.5685(3) 0.0174(6) Uani 1 1 d . .
H6A H 0.4642 -0.6393 0.6289 0.021 Uiso 1 1 calc R .
H6B H 0.4566 -0.6533 0.4932 0.021 Uiso 1 1 calc R .
H6C H 0.4843 -0.7163 0.5806 0.021 Uiso 1 1 calc R .
P1 P 0.5000 -0.84229(7) 0.2500 0.0151(3) Uani 1 2 d S .
F1 F 0.49605(19) -0.77807(12) 0.35517(19) 0.0220(5) Uani 1 1 d . .
F2 F 0.4971(2) -0.90604(12) 0.3550(2) 0.0252(5) Uani 1 1 d . .
F3 F 0.64228(19) -0.84190(12) 0.2640(2) 0.0229(5) Uani 1 1 d . .
P2 P 1.0000 -0.44917(7) 0.7500 0.0133(2) Uani 1 2 d S .
F4 F 1.0077(2) -0.51271(14) 0.8547(2) 0.0291(5) Uani 1 1 d . .
F5 F 1.14227(18) -0.44923(12) 0.74747(19) 0.0197(4) Uani 1 1 d . .
F6 F 0.9920(2) -0.38550(14) 0.6450(2) 0.0319(6) Uani 1 1 d . .
P3 P 0.5000 -0.45898(7) 0.7500 0.0152(3) Uani 1 2 d S .
F7 F 0.4067(5) -0.4408(4) 0.8444(5) 0.0596(15) Uiso 0.60 1 d P 1
F8 F 0.5945(6) -0.4775(4) 0.8600(6) 0.0627(16) Uiso 0.60 1 d P 1
F9 F 0.5000 -0.5503(9) 0.7500 0.113(5) Uiso 0.60 2 d SP 1
F10 F 0.5464(7) -0.3751(5) 0.7514(9) 0.040(2) Uiso 0.30 1 d P 1
F7' F 0.4379(11) -0.5393(6) 0.7386(9) 0.073(3) Uiso 0.40 1 d P 2
F8' F 0.5980(7) -0.4804(5) 0.6474(7) 0.0409(17) Uiso 0.40 1 d P 2
F9' F 0.4123(8) -0.4368(5) 0.6376(8) 0.054(2) Uiso 0.40 1 d P 2
P4 P 0.0000 -0.86504(9) 0.2500 0.0371(4) Uani 1 2 d S .
F11 F -0.0717(4) -0.8019(2) 0.3183(4) 0.0843(13) Uani 1 1 d . .
F12 F -0.0952(3) -0.8603(3) 0.1387(4) 0.0854(13) Uani 1 1 d . .
F13 F -0.0719(5) -0.9269(2) 0.3146(5) 0.1133(18) Uani 1 1 d . .
O1 O 0.0000 -0.8434(2) 0.7500 0.0336(10) Uani 1 2 d S .
C11 C -0.0233(16) -0.8930(10) 0.6514(16) 0.094(5) Uiso 0.50 1 d P .
O2 O -0.0963(7) -0.9405(3) 0.5643(6) 0.0418(16) Uani 0.50 1 d P .

loop_
_atom_site_aniso_label
_atom_site_aniso_U_11
_atom_site_aniso_U_22
_atom_site_aniso_U_33
_atom_site_aniso_U_23
_atom_site_aniso_U_13
_atom_site_aniso_U_12
Ru1 0.01099(14) 0.01094(14) 0.00935(14) 0.00065(9) 0.00114(9) 0.00176(10)
N1 0.0118(13) 0.0166(14) 0.0124(12) 0.0003(10) 0.0014(10) 0.0021(11)
N2 0.0152(13) 0.0114(13) 0.0178(14) 0.0006(10) 0.0017(11) 0.0036(11)
C1 0.0206(18) 0.0158(16) 0.0165(16) -0.0009(13) 0.0006(13) -0.0005(14)
C2 0.0242(19) 0.0262(19) 0.0164(16) -0.0059(14) 0.0033(14) -0.0057(15)
C3 0.0240(18) 0.035(2) 0.0085(15) -0.0013(14) -0.0005(13) -0.0049(16)
C4 0.0190(17) 0.0287(19) 0.0175(16) 0.0070(15) -0.0009(13) -0.0017(15)
C5 0.0115(15) 0.0181(16) 0.0147(15) 0.0030(12) -0.0007(12) 0.0018(13)
C6 0.0187(17) 0.0205(17) 0.0187(17) 0.0051(13) 0.0046(13) 0.0062(14)
C7 0.059(3) 0.025(2) 0.030(2) 0.0141(17) 0.014(2) 0.021(2)
C8 0.083(4) 0.021(2) 0.048(3) 0.012(2) 0.026(3) 0.026(2)
C9 0.054(3) 0.0203(19) 0.039(2) 0.0001(18) 0.024(2) 0.0097(19)
C10 0.029(2) 0.0192(18) 0.0258(19) -0.0028(15) 0.0096(16) 0.0022(16)
N3 0.0196(15) 0.0199(15) 0.0137(14) -0.0009(11) 0.0011(11) 0.0038(12)
N4 0.0204(15) 0.0142(14) 0.0144(13) 0.0034(11) 0.0001(11) 0.0051(12)
N5 0.0156(15) 0.0252(16) 0.0182(15) 0.0036(12) 0.0021(12) -0.0023(12)
N6 0.0124(14) 0.0234(15) 0.0164(14) 0.0005(12) 0.0008(11) -0.0019(11)
P1 0.0172(6) 0.0109(5) 0.0175(6) 0.000 0.0049(5) 0.000
F1 0.0248(11) 0.0185(10) 0.0226(11) -0.0073(8) 0.0004(9) 0.0014(9)
F2 0.0320(13) 0.0187(11) 0.0263(12) 0.0069(9) 0.0139(10) 0.0055(9)
F3 0.0161(10) 0.0263(11) 0.0264(11) 0.0043(9) 0.0034(9) 0.0028(9)
P2 0.0103(5) 0.0168(6) 0.0127(5) 0.000 0.0016(4) 0.000
F4 0.0205(11) 0.0369(13) 0.0302(13) 0.0206(10) 0.0041(10) 0.0037(10)
F5 0.0112(9) 0.0252(11) 0.0229(10) -0.0004(9) 0.0017(8) -0.0007(8)
F6 0.0212(12) 0.0402(14) 0.0343(14) 0.0214(11) 0.0021(10) 0.0012(10)
P3 0.0137(6) 0.0134(6) 0.0183(6) 0.000 -0.0007(5) 0.000
P4 0.0277(8) 0.0262(8) 0.0550(11) 0.000 -0.0170(8) 0.000
F11 0.109(3) 0.089(3) 0.055(2) -0.012(2) 0.005(2) 0.041(3)
F12 0.056(2) 0.131(4) 0.066(2) -0.013(2) -0.0239(19) 0.014(2)
F13 0.112(4) 0.077(3) 0.151(5) 0.031(3) 0.014(3) -0.061(3)
O1 0.032(2) 0.027(2) 0.043(3) 0.000 0.010(2) 0.000
O2 0.067(5) 0.027(3) 0.032(3) -0.004(3) 0.003(3) 0.005(3)

loop_
_atom_type_symbol
_atom_type_description
_atom_type_scat_dispersion_real
_atom_type_scat_dispersion_imag
_atom_type_scat_source
C C 0.0033 0.0016 'International Tables Vol C Tables 4.2.6.8 and 6.1.1.4'
H H 0.0000 0.0000 'International Tables Vol C Tables 4.2.6.8 and 6.1.1.4'
N N 0.0061 0.0033 'International Tables Vol C Tables 4.2.6.8 and 6.1.1.4'
F F 0.0171 0.0103 'International Tables Vol C Tables 4.2.6.8 and 6.1.1.4'
P P 0.1023 0.0942 'International Tables Vol C Tables 4.2.6.8 and 6.1.1.4'
Ru Ru -1.2594 0.8363 'International Tables Vol C Tables 4.2.6.8 and 6.1.1.4'
O O 0.0106 0.0060 'International Tables Vol C Tables 4.2.6.8 and 6.1.1.4'

loop_
_geom_angle_atom_site_label_1
_geom_angle_atom_site_label_2
_geom_angle_atom_site_label_3
_geom_angle
_geom_angle_site_symmetry_1
_geom_angle_site_symmetry_3
N1 Ru1 N2 78.97(11) . .
N1 Ru1 N5 88.50(11) . .
N2 Ru1 N5 90.27(12) . .
N1 Ru1 N6 94.44(11) . .
N2 Ru1 N6 90.89(12) . .
N5 Ru1 N6 177.00(11) . .
N1 Ru1 N3 176.47(11) . .
N2 Ru1 N3 98.75(11) . .
N5 Ru1 N3 88.82(12) . .
N6 Ru1 N3 88.27(11) . .
N1 Ru1 N4 97.21(11) . .
N2 Ru1 N4 175.95(11) . .
N5 Ru1 N4 90.97(12) . .
N6 Ru1 N4 88.06(12) . .
N3 Ru1 N4 85.13(11) . .
C1 N1 C5 117.9(3) . .
C1 N1 Ru1 125.8(2) . .
C5 N1 Ru1 116.2(2) . .
C10 N2 C6 117.1(3) . .
C10 N2 Ru1 126.9(2) . .
C6 N2 Ru1 116.0(2) . .
N1 C1 C2 122.4(3) . .
C3 C2 C1 119.1(3) . .
C4 C3 C2 119.0(3) . .
C3 C4 C5 119.6(3) . .
N1 C5 C4 122.0(3) . .
N1 C5 C6 114.6(3) . .
C4 C5 C6 123.4(3) . .
N2 C6 C7 122.1(3) . .
N2 C6 C5 114.1(3) . .
C7 C6 C5 123.8(3) . .
C8 C7 C6 119.8(4) . .
C7 C8 C9 118.2(4) . .
C10 C9 C8 119.7(4) . .
N2 C10 C9 123.2(4) . .
F2 P1 F2 90.30(17) 2_655 .
F2 P1 F3 89.85(12) 2_655 2_655
F2 P1 F3 90.50(12) . 2_655
F2 P1 F3 90.50(12) 2_655 .
F2 P1 F3 89.85(12) . .
F3 P1 F3 179.51(18) 2_655 .
F2 P1 F1 179.57(13) 2_655 .
F2 P1 F1 89.83(11) . .
F3 P1 F1 89.74(11) 2_655 .
F3 P1 F1 89.91(11) . .
F2 P1 F1 89.83(11) 2_655 2_655
F2 P1 F1 179.57(13) . 2_655
F3 P1 F1 89.91(11) 2_655 2_655
F3 P1 F1 89.74(11) . 2_655
F1 P1 F1 90.05(17) . 2_655
F4 P2 F4 90.1(2) 2_756 .
F4 P2 F6 179.91(14) 2_756 2_756
F4 P2 F6 89.85(13) . 2_756
F4 P2 F6 89.85(13) 2_756 .
F4 P2 F6 179.91(14) . .
F6 P2 F6 90.2(2) 2_756 .
F4 P2 F5 89.87(11) 2_756 2_756
F4 P2 F5 90.08(11) . 2_756
F6 P2 F5 90.22(12) 2_756 2_756
F6 P2 F5 89.83(11) . 2_756
F4 P2 F5 90.08(11) 2_756 .
F4 P2 F5 89.87(11) . .
F6 P2 F5 89.83(11) 2_756 .
F6 P2 F5 90.22(12) . .
F5 P2 F5 179.93(18) 2_756 .
F7 P3 F7 155.9(5) . 2_656
F7 P3 F9' 82.0(4) . 2_656
F7 P3 F9' 92.0(4) 2_656 2_656
F7 P3 F9' 92.0(4) . .
F7 P3 F9' 82.0(4) 2_656 .
F9' P3 F9' 151.0(7) 2_656 .
F7 P3 F10 64.5(4) . 2_656
F7 P3 F10 92.0(4) 2_656 2_656
F9' P3 F10 88.0(5) 2_656 2_656
F9' P3 F10 64.0(5) . 2_656
F7 P3 F10 92.0(4) . .
F7 P3 F10 64.5(4) 2_656 .
F9' P3 F10 64.0(5) 2_656 .
F9' P3 F10 88.0(5) . .
F10 P3 F10 38.7(6) 2_656 .
F7 P3 F8 94.8(3) . 2_656
F7 P3 F8 90.2(3) 2_656 2_656
F9' P3 F8 176.2(5) 2_656 2_656
F9' P3 F8 26.6(3) . 2_656
F10 P3 F8 88.8(4) 2_656 2_656
F10 P3 F8 114.3(4) . 2_656
F7 P3 F8 90.2(3) . .
F7 P3 F8 94.8(3) 2_656 .
F9' P3 F8 26.6(3) 2_656 .
F9' P3 F8 176.2(5) . .
F10 P3 F8 114.3(4) 2_656 .
F10 P3 F8 88.8(4) . .
F8 P3 F8 156.1(5) 2_656 .
F7 P3 F7' 85.6(5) . .
F7 P3 F7' 116.8(5) 2_656 .
F9' P3 F7' 122.6(5) 2_656 .
F9' P3 F7' 84.8(5) . .
F10 P3 F7' 134.4(5) 2_656 .
F10 P3 F7' 172.4(5) . .
F8 P3 F7' 58.8(4) 2_656 .
F8 P3 F7' 98.4(5) . .
F7 P3 F7' 116.8(5) . 2_656
F7 P3 F7' 85.6(5) 2_656 2_656
F9' P3 F7' 84.8(5) 2_656 2_656
F9' P3 F7' 122.6(5) . 2_656
F10 P3 F7' 172.4(5) 2_656 2_656
F10 P3 F7' 134.4(5) . 2_656
F8 P3 F7' 98.4(5) 2_656 2_656
F8 P3 F7' 58.8(4) . 2_656
F7' P3 F7' 52.6(9) . 2_656
F7 P3 F9 102.1(2) . .
F7 P3 F9 102.1(2) 2_656 .
F9' P3 F9 104.5(3) 2_656 .
F9' P3 F9 104.5(3) . .
F10 P3 F9 160.6(3) 2_656 .
F10 P3 F9 160.6(3) . .
F8 P3 F9 78.0(3) 2_656 .
F8 P3 F9 78.0(2) . .
F7' P3 F9 26.3(4) . .
F7' P3 F9 26.3(4) 2_656 .
F7 P3 F8' 25.4(3) . 2_656
F7 P3 F8' 178.5(4) 2_656 2_656
F9' P3 F8' 87.4(4) 2_656 2_656
F9' P3 F8' 99.2(4) . 2_656
F10 P3 F8' 89.4(4) 2_656 2_656
F10 P3 F8' 116.4(4) . 2_656
F8 P3 F8' 90.5(3) 2_656 2_656
F8 P3 F8' 84.1(3) . 2_656
F7' P3 F8' 62.4(5) . 2_656
F7' P3 F8' 92.9(5) 2_656 2_656
F9 P3 F8' 76.7(3) . 2_656
P3 F7 F10 58.8(4) . 2_656
F10 F10 P3 70.6(3) 2_656 .
F10 F10 F7 109.6(8) 2_656 2_656
P3 F10 F7 56.7(4) . 2_656
F7' F7' P3 63.7(4) 2_656 .
F7' F7' F8' 98.7(8) 2_656 2_656
P3 F7' F8' 60.7(5) . 2_656
P3 F8' F7' 56.9(5) . 2_656
F13 P4 F13 90.2(4) 2 .
F13 P4 F12 92.6(3) 2 .
F13 P4 F12 91.7(3) . .
F13 P4 F12 91.7(3) 2 2
F13 P4 F12 92.6(3) . 2
F12 P4 F12 173.9(4) . 2
F13 P4 F11 89.8(3) 2 2
F13 P4 F11 178.9(3) . 2
F12 P4 F11 87.2(2) . 2
F12 P4 F11 88.5(2) 2 2
F13 P4 F11 178.9(3) 2 .
F13 P4 F11 89.8(3) . .
F12 P4 F11 88.5(2) . .
F12 P4 F11 87.2(2) 2 .
F11 P4 F11 90.3(4) 2 .
C11 O1 C11 101.8(15) . 2_556
O1 C11 O2 156.9(15) . .

loop_
_geom_bond_atom_site_label_1
_geom_bond_atom_site_label_2
_geom_bond_distance
_geom_bond_site_symmetry_2
Ru1 N1 2.039(3) .
Ru1 N2 2.046(3) .
Ru1 N5 2.132(3) .
Ru1 N6 2.147(3) .
Ru1 N3 2.156(3) .
Ru1 N4 2.159(3) .
N1 C1 1.349(4) .
N1 C5 1.358(4) .
N2 C10 1.347(4) .
N2 C6 1.364(4) .
C1 C2 1.391(5) .
C2 C3 1.388(5) .
C3 C4 1.370(5) .
C4 C5 1.393(5) .
C5 C6 1.475(5) .
C6 C7 1.384(5) .
C7 C8 1.376(6) .
C8 C9 1.382(7) .
C9 C10 1.371(6) .
P1 F2 1.604(2) 2_655
P1 F2 1.604(2) .
P1 F3 1.605(2) 2_655
P1 F3 1.605(2) .
P1 F1 1.612(2) .
P1 F1 1.612(2) 2_655
P2 F4 1.596(2) 2_756
P2 F4 1.596(2) .
P2 F6 1.600(2) 2_756
P2 F6 1.600(2) .
P2 F5 1.608(2) 2_756
P2 F5 1.608(2) .
P3 F7 1.542(6) .
P3 F7 1.542(6) 2_656
P3 F9' 1.573(9) 2_656
P3 F9' 1.573(9) .
P3 F10 1.578(9) 2_656
P3 F10 1.578(9) .
P3 F8 1.586(6) 2_656
P3 F8 1.586(6) .
P3 F7' 1.590(12) .
P3 F7' 1.590(12) 2_656
P3 F9 1.620(16) .
P3 F8' 1.655(7) 2_656
F7 F10 1.667(11) 2_656
F10 F10 1.047(17) 2_656
F10 F7 1.667(11) 2_656
F7' F7' 1.41(2) 2_656
F7' F8' 1.683(13) 2_656
F8' F7' 1.683(13) 2_656
P4 F13 1.555(4) 2
P4 F13 1.555(4) .
P4 F12 1.569(3) .
P4 F12 1.569(3) 2
P4 F11 1.589(4) 2
P4 F11 1.589(4) .
O1 C11 1.396(17) .
O1 C11 1.396(17) 2_556
C11 O2 1.479(18) .
